data_7019654
loop_
_publ_author_name
'Dhayal, Veena'
'Chaudhary, Archana'
'Choudhary, Banwari Lal'
'Nagar, Meena'
'Bohra, Rakesh'
'Mobin, Shaikh M.'
'Mathur, Pradeep'

_publ_section_title
;
 Molecular precursors for the preparation of homogenous zirconia-silica
 materials by hydrolytic sol-gel process in organic media. Crystal
 structures of [Zr{OSi(O(t)Bu)(3)}(4)(H(2)O)(2)]&#x00B7;2H(2)O and
 [Ti(O(t)Bu){OSi(O(t)Bu)(3)}(3)].
;
_journal_issue 31
_journal_name_full 'Dalton transactions (Cambridge, England : 2003)'
_journal_page_first 9439
_journal_page_last 9450
_journal_paper_doi 10.1039/c2dt12127a
_journal_volume 41
_journal_year 2012
_chemical_formula_sum 'C48 H116 O20 Si4 Zr'
_chemical_formula_weight 1216.99
_chemical_name_systematic
;
?
;
_space_group_IT_number 14
_symmetry_cell_setting monoclinic
_symmetry_space_group_name_Hall '-P 2ybc'
_symmetry_space_group_name_H-M 'P 1 21/c 1'
_atom_sites_solution_hydrogens geom
_atom_sites_solution_primary direct
_atom_sites_solution_secondary difmap
_audit_creation_method SHELXL-97
_cell_angle_alpha 90.00
_cell_angle_beta 96.141(3)
_cell_angle_gamma 90.00
_cell_formula_units_Z 4
_cell_length_a 13.8351(5)
_cell_length_b 18.7542(7)
_cell_length_c 27.8551(11)
_cell_measurement_reflns_used 10023
_cell_measurement_temperature 150(2)
_cell_measurement_theta_max 32.8259
_cell_measurement_theta_min 3.2539
_cell_volume 7186.0(5)
_computing_cell_refinement 'CrysAlis RED, Oxford Diffraction Ltd.,'
_computing_data_collection 'CrysAlis CCD, Oxford Diffraction Ltd.,'
_computing_data_reduction 'CrysAlis RED, Oxford Diffraction Ltd.,'
_computing_molecular_graphics Ortep3
_computing_publication_material Shelx97
_computing_structure_refinement 'SHELXL-97 (Sheldrick, 1997)'
_computing_structure_solution 'SHELXS-97 (Sheldrick, 1997)'
_diffrn_ambient_temperature 150(2)
_diffrn_detector_area_resol_mean 15.9948
_diffrn_measured_fraction_theta_full 0.997
_diffrn_measured_fraction_theta_max 0.997
_diffrn_measurement_device_type 'OXFORD DIFFRACTION XCALIBUR-S'
_diffrn_measurement_method \w/q-scan
_diffrn_radiation_monochromator graphite
_diffrn_radiation_source 'Enhance (Mo) X-ray Source'
_diffrn_radiation_type MoK\a
_diffrn_radiation_wavelength 0.71073
_diffrn_reflns_av_R_equivalents 0.0832
_diffrn_reflns_av_sigmaI/netI 0.1206
_diffrn_reflns_limit_h_max 16
_diffrn_reflns_limit_h_min -16
_diffrn_reflns_limit_k_max 21
_diffrn_reflns_limit_k_min -22
_diffrn_reflns_limit_l_max 32
_diffrn_reflns_limit_l_min -33
_diffrn_reflns_number 58050
_diffrn_reflns_theta_full 25.00
_diffrn_reflns_theta_max 25.00
_diffrn_reflns_theta_min 3.31
_exptl_absorpt_coefficient_mu 0.277
_exptl_absorpt_correction_T_max 0.9675
_exptl_absorpt_correction_T_min 0.9389
_exptl_absorpt_correction_type multi-scan
_exptl_absorpt_process_details
;
CrysAlis RED, Oxford Diffraction Ltd.,
Version 1.171.31.7 (release 18-10-2006 CrysAlis171 .NET)
(compiled Oct 18 2006,16:28:17)
Empirical absorption correction using spherical harmonics,
implemented in SCALE3 ABSPACK scaling algorithm.
;
_exptl_crystal_colour colourless
_exptl_crystal_density_diffrn 1.125
_exptl_crystal_density_method 'not measured'
_exptl_crystal_description block
_exptl_crystal_F_000 2640
_exptl_crystal_size_max 0.23
_exptl_crystal_size_mid 0.18
_exptl_crystal_size_min 0.12
_refine_diff_density_max 1.418
_refine_diff_density_min -0.807
_refine_diff_density_rms 0.128
_refine_ls_extinction_method none
_refine_ls_goodness_of_fit_ref 1.108
_refine_ls_hydrogen_treatment constr
_refine_ls_matrix_type full
_refine_ls_number_parameters 703
_refine_ls_number_reflns 12625
_refine_ls_number_restraints 61
_refine_ls_restrained_S_all 1.117
_refine_ls_R_factor_all 0.1984
_refine_ls_R_factor_gt 0.1191
_refine_ls_shift/su_max 0.000
_refine_ls_shift/su_mean 0.000
_refine_ls_structure_factor_coef Fsqd
_refine_ls_weighting_details 'calc w=1/[\s^2^(Fo^2^)+(0.2000P)^2^+0.0000P] where P=(Fo^2^+2Fc^2^)/3'
_refine_ls_weighting_scheme calc
_refine_ls_wR_factor_gt 0.3160
_refine_ls_wR_factor_ref 0.3581
_reflns_number_gt 6864
_reflns_number_total 12625
_reflns_threshold_expression >2sigma(I)
_cod_data_source_file c2dt12127a.txt
_cod_data_source_block 3b
_cod_depositor_comments
;
The following automatic conversions were performed:

'_symmetry_cell_setting' value 'Monoclinic' changed to 'monoclinic'
according to /home/saulius/struct/CIF-dictionaries/cif_core.dic
dictionary named 'cif_core.dic' version 2.4.1 from 2010-06-29.

Automatic conversion script
Id: cif_fix_values 1891 2012-01-12 08:04:46Z andrius 
;
_cod_original_sg_symbol_H-M 'P 21/c'
_cod_database_code 7019654

loop_
_symmetry_equiv_pos_as_xyz
'x, y, z'
'-x, y+1/2, -z+1/2'
'-x, -y, -z'
'x, -y-1/2, z-1/2'

loop_
_atom_site_label
_atom_site_type_symbol
_atom_site_fract_x
_atom_site_fract_y
_atom_site_fract_z
_atom_site_U_iso_or_equiv
_atom_site_adp_type
_atom_site_occupancy
_atom_site_symmetry_multiplicity
_atom_site_calc_flag
_atom_site_refinement_flags
Zr1 Zr 0.27967(6) 0.24695(4) 0.35569(3) 0.0365(3) Uani 1 1 d .
Si1 Si 0.19842(19) 0.40980(15) 0.39677(10) 0.0489(7) Uani 1 1 d .
Si2 Si 0.35239(18) 0.25526(13) 0.23949(9) 0.0392(6) Uani 1 1 d .
Si3 Si 0.49790(17) 0.20991(16) 0.42541(10) 0.0479(7) Uani 1 1 d U
Si4 Si 0.09536(18) 0.13083(14) 0.37453(12) 0.0513(7) Uani 1 1 d U
O1 O 0.2583(9) 0.1397(5) 0.3102(4) 0.130(4) Uani 1 1 d .
O2 O 0.1223(7) 0.2787(6) 0.3121(4) 0.106(3) Uani 1 1 d .
O3 O 0.2551(5) 0.3421(3) 0.3806(3) 0.061(2) Uani 1 1 d .
O4 O 0.1645(7) 0.4005(5) 0.4483(3) 0.094(3) Uani 1 1 d .
O5 O 0.2582(6) 0.4803(4) 0.3962(3) 0.090(3) Uani 1 1 d .
O6 O 0.1032(6) 0.4062(4) 0.3577(3) 0.087(3) Uani 1 1 d .
O7 O 0.3196(4) 0.2688(3) 0.2909(2) 0.0463(16) Uani 1 1 d .
O8 O 0.3058(5) 0.3061(4) 0.1971(2) 0.068(2) Uani 1 1 d .
O9 O 0.4681(5) 0.2592(4) 0.2370(3) 0.079(2) Uani 1 1 d .
O10 O 0.3254(6) 0.1711(4) 0.2278(3) 0.076(2) Uani 1 1 d .
O11 O 0.4033(5) 0.2170(5) 0.3913(3) 0.085(3) Uani 1 1 d .
O12 O 0.5567(6) 0.2806(5) 0.4123(3) 0.085(2) Uani 1 1 d U
O13 O 0.5471(7) 0.1356(4) 0.4176(3) 0.093(3) Uani 1 1 d .
O14 O 0.4738(6) 0.2150(5) 0.4799(3) 0.091(3) Uani 1 1 d .
O15 O 0.1779(6) 0.1869(4) 0.3814(4) 0.115(4) Uani 1 1 d .
O16 O 0.1343(7) 0.0592(4) 0.3521(3) 0.080(2) Uani 1 1 d .
O17 O 0.0505(6) 0.1091(4) 0.4244(3) 0.085(2) Uani 1 1 d U
O18 O 0.0130(5) 0.1637(5) 0.3382(3) 0.083(2) Uani 1 1 d U
C1 C 0.2024(9) 0.4168(9) 0.4979(5) 0.094(5) Uani 1 1 d .
C2 C 0.3076(11) 0.3994(13) 0.5026(7) 0.171(10) Uani 1 1 d .
H2A H 0.3327 0.4054 0.4712 0.257 Uiso 1 1 calc R
H2B H 0.3170 0.3499 0.5133 0.257 Uiso 1 1 calc R
H2C H 0.3425 0.4313 0.5263 0.257 Uiso 1 1 calc R
C3 C 0.1475(13) 0.3650(10) 0.5285(5) 0.129(7) Uani 1 1 d .
H3A H 0.0773 0.3698 0.5196 0.194 Uiso 1 1 calc R
H3B H 0.1629 0.3763 0.5628 0.194 Uiso 1 1 calc R
H3C H 0.1674 0.3159 0.5226 0.194 Uiso 1 1 calc R
C4 C 0.1750(13) 0.4960(8) 0.5035(7) 0.143(8) Uani 1 1 d .
H4A H 0.1998 0.5241 0.4778 0.215 Uiso 1 1 calc R
H4B H 0.2037 0.5136 0.5350 0.215 Uiso 1 1 calc R
H4C H 0.1041 0.5006 0.5013 0.215 Uiso 1 1 calc R
C5 C 0.3308(9) 0.5086(7) 0.3677(5) 0.077(4) Uani 1 1 d .
C6 C 0.4242(10) 0.4757(10) 0.3854(7) 0.137(7) Uani 1 1 d .
H6A H 0.4646 0.5105 0.4046 0.206 Uiso 1 1 calc R
H6B H 0.4576 0.4602 0.3579 0.206 Uiso 1 1 calc R
H6C H 0.4126 0.4344 0.4056 0.206 Uiso 1 1 calc R
C7 C 0.3336(14) 0.5864(8) 0.3757(7) 0.142(8) Uani 1 1 d .
H7A H 0.2767 0.6009 0.3915 0.213 Uiso 1 1 calc R
H7B H 0.3329 0.6110 0.3446 0.213 Uiso 1 1 calc R
H7C H 0.3930 0.5990 0.3963 0.213 Uiso 1 1 calc R
C8 C 0.3074(11) 0.4875(9) 0.3158(5) 0.113(5) Uani 1 1 d .
H8A H 0.3329 0.4396 0.3109 0.169 Uiso 1 1 calc R
H8B H 0.3373 0.5215 0.2952 0.169 Uiso 1 1 calc R
H8C H 0.2368 0.4876 0.3075 0.169 Uiso 1 1 calc R
C9 C 0.0123(7) 0.4430(4) 0.3551(4) 0.060(3) Uani 1 1 d DU
C10 C -0.0557(9) 0.4023(8) 0.3841(6) 0.106(5) Uani 1 1 d DU
H10A H -0.0656 0.3541 0.3708 0.160 Uiso 1 1 calc R
H10B H -0.1182 0.4271 0.3825 0.160 Uiso 1 1 calc R
H10C H -0.0272 0.3991 0.4178 0.160 Uiso 1 1 calc R
C11 C 0.0221(13) 0.5208(6) 0.3676(7) 0.130(6) Uani 1 1 d DU
H11A H 0.0562 0.5260 0.4001 0.194 Uiso 1 1 calc R
H11B H -0.0426 0.5423 0.3666 0.194 Uiso 1 1 calc R
H11C H 0.0592 0.5448 0.3442 0.194 Uiso 1 1 calc R
C12 C -0.0169(11) 0.4379(8) 0.3013(4) 0.110(5) Uani 1 1 d DU
H12A H -0.0543 0.3941 0.2942 0.165 Uiso 1 1 calc R
H12B H 0.0415 0.4370 0.2843 0.165 Uiso 1 1 calc R
H12C H -0.0568 0.4793 0.2906 0.165 Uiso 1 1 calc R
C13 C 0.2098(7) 0.3346(6) 0.1849(4) 0.060(3) Uani 1 1 d .
C14 C 0.1338(12) 0.2810(12) 0.1928(7) 0.152(8) Uani 1 1 d .
H14A H 0.1086 0.2598 0.1617 0.228 Uiso 1 1 calc R
H14B H 0.0806 0.3043 0.2073 0.228 Uiso 1 1 calc R
H14C H 0.1621 0.2435 0.2144 0.228 Uiso 1 1 calc R
C15 C 0.1981(13) 0.3960(9) 0.2178(6) 0.128(6) Uani 1 1 d .
H15A H 0.2047 0.3794 0.2513 0.193 Uiso 1 1 calc R
H15B H 0.1336 0.4173 0.2099 0.193 Uiso 1 1 calc R
H15C H 0.2482 0.4318 0.2137 0.193 Uiso 1 1 calc R
C16 C 0.2043(10) 0.3552(10) 0.1321(5) 0.116(6) Uani 1 1 d .
H16A H 0.2564 0.3891 0.1274 0.173 Uiso 1 1 calc R
H16B H 0.1412 0.3775 0.1222 0.173 Uiso 1 1 calc R
H16C H 0.2116 0.3125 0.1125 0.173 Uiso 1 1 calc R
C17 C 0.5364(7) 0.3146(6) 0.2338(4) 0.057(3) Uani 1 1 d .
C18 C 0.5177(13) 0.3725(10) 0.2642(9) 0.175(10) Uani 1 1 d .
H18A H 0.4535 0.3925 0.2537 0.262 Uiso 1 1 calc R
H18B H 0.5674 0.4093 0.2623 0.262 Uiso 1 1 calc R
H18C H 0.5192 0.3557 0.2976 0.262 Uiso 1 1 calc R
C19 C 0.5293(11) 0.3405(11) 0.1816(6) 0.142(8) Uani 1 1 d .
H19A H 0.5411 0.3004 0.1604 0.214 Uiso 1 1 calc R
H19B H 0.5780 0.3777 0.1786 0.214 Uiso 1 1 calc R
H19C H 0.4642 0.3599 0.1724 0.214 Uiso 1 1 calc R
C20 C 0.6347(10) 0.2786(10) 0.2507(6) 0.122(6) Uani 1 1 d .
H20A H 0.6421 0.2744 0.2860 0.183 Uiso 1 1 calc R
H20B H 0.6879 0.3076 0.2406 0.183 Uiso 1 1 calc R
H20C H 0.6366 0.2311 0.2363 0.183 Uiso 1 1 calc R
C21 C 0.3490(9) 0.1200(6) 0.1960(4) 0.067(3) Uani 1 1 d .
C22 C 0.3687(11) 0.1515(8) 0.1478(4) 0.099(5) Uani 1 1 d .
H22A H 0.3101 0.1756 0.1330 0.149 Uiso 1 1 calc R
H22B H 0.3866 0.1133 0.1264 0.149 Uiso 1 1 calc R
H22C H 0.4221 0.1860 0.1529 0.149 Uiso 1 1 calc R
C23 C 0.4445(13) 0.0821(9) 0.2188(5) 0.137(7) Uani 1 1 d .
H23A H 0.4991 0.1156 0.2196 0.206 Uiso 1 1 calc R
H23B H 0.4577 0.0405 0.1992 0.206 Uiso 1 1 calc R
H23C H 0.4363 0.0667 0.2517 0.206 Uiso 1 1 calc R
C24 C 0.2714(15) 0.0738(11) 0.1884(8) 0.161(8) Uani 1 1 d .
H24A H 0.2291 0.0796 0.2141 0.242 Uiso 1 1 calc R
H24B H 0.2954 0.0247 0.1883 0.242 Uiso 1 1 calc R
H24C H 0.2346 0.0844 0.1571 0.242 Uiso 1 1 calc R
C25 C 0.6391(8) 0.3162(7) 0.4375(4) 0.071(3) Uani 1 1 d .
C26 C 0.5960(11) 0.3615(9) 0.4741(5) 0.111(5) Uani 1 1 d .
H26A H 0.5356 0.3832 0.4593 0.167 Uiso 1 1 calc R
H26B H 0.6421 0.3991 0.4854 0.167 Uiso 1 1 calc R
H26C H 0.5821 0.3318 0.5015 0.167 Uiso 1 1 calc R
C27 C 0.6718(11) 0.3627(9) 0.3966(6) 0.117(6) Uani 1 1 d .
H27A H 0.6733 0.3337 0.3674 0.176 Uiso 1 1 calc R
H27B H 0.7369 0.3817 0.4064 0.176 Uiso 1 1 calc R
H27C H 0.6260 0.4023 0.3899 0.176 Uiso 1 1 calc R
C28 C 0.7164(12) 0.2653(14) 0.4567(9) 0.207(13) Uani 1 1 d .
H28A H 0.6893 0.2170 0.4569 0.310 Uiso 1 1 calc R
H28B H 0.7410 0.2790 0.4897 0.310 Uiso 1 1 calc R
H28C H 0.7697 0.2664 0.4362 0.310 Uiso 1 1 calc R
C29 C 0.5767(7) 0.0927(6) 0.3802(5) 0.070(3) Uani 1 1 d .
C30 C 0.5960(9) 0.1410(8) 0.3378(5) 0.090(4) Uani 1 1 d .
H30A H 0.5410 0.1734 0.3303 0.135 Uiso 1 1 calc R
H30B H 0.6041 0.1115 0.3094 0.135 Uiso 1 1 calc R
H30C H 0.6554 0.1687 0.3465 0.135 Uiso 1 1 calc R
C31 C 0.6694(11) 0.0569(11) 0.4025(7) 0.154(8) Uani 1 1 d .
H31A H 0.7247 0.0745 0.3866 0.230 Uiso 1 1 calc R
H31B H 0.6637 0.0052 0.3981 0.230 Uiso 1 1 calc R
H31C H 0.6796 0.0680 0.4370 0.230 Uiso 1 1 calc R
C32 C 0.4991(16) 0.0410(11) 0.3669(8) 0.180(10) Uani 1 1 d .
H32A H 0.4932 0.0087 0.3940 0.270 Uiso 1 1 calc R
H32B H 0.5146 0.0135 0.3388 0.270 Uiso 1 1 calc R
H32C H 0.4375 0.0663 0.3589 0.270 Uiso 1 1 calc R
C33 C 0.4572(9) 0.1666(9) 0.5173(4) 0.084(4) Uani 1 1 d .
C34 C 0.5545(11) 0.1401(10) 0.5393(5) 0.128(6) Uani 1 1 d .
H34A H 0.5715 0.0965 0.5228 0.192 Uiso 1 1 calc R
H34B H 0.5514 0.1300 0.5736 0.192 Uiso 1 1 calc R
H34C H 0.6039 0.1766 0.5359 0.192 Uiso 1 1 calc R
C35 C 0.3887(12) 0.1105(10) 0.4982(6) 0.125(6) Uani 1 1 d .
H35A H 0.3334 0.1325 0.4787 0.187 Uiso 1 1 calc R
H35B H 0.3654 0.0843 0.5252 0.187 Uiso 1 1 calc R
H35C H 0.4218 0.0775 0.4781 0.187 Uiso 1 1 calc R
C36 C 0.4098(13) 0.2112(12) 0.5532(6) 0.150(8) Uani 1 1 d .
H36A H 0.4597 0.2383 0.5731 0.225 Uiso 1 1 calc R
H36B H 0.3754 0.1800 0.5739 0.225 Uiso 1 1 calc R
H36C H 0.3635 0.2442 0.5359 0.225 Uiso 1 1 calc R
C37 C 0.1598(7) -0.0111(5) 0.3673(5) 0.064(3) Uani 1 1 d .
C38 C 0.2114(10) -0.0434(6) 0.3280(6) 0.097(5) Uani 1 1 d .
H38A H 0.1732 -0.0356 0.2968 0.146 Uiso 1 1 calc R
H38B H 0.2195 -0.0948 0.3338 0.146 Uiso 1 1 calc R
H38C H 0.2754 -0.0211 0.3278 0.146 Uiso 1 1 calc R
C39 C 0.2265(9) -0.0067(9) 0.4143(5) 0.102(5) Uani 1 1 d .
H39A H 0.2884 0.0150 0.4082 0.153 Uiso 1 1 calc R
H39B H 0.2384 -0.0548 0.4275 0.153 Uiso 1 1 calc R
H39C H 0.1957 0.0224 0.4376 0.153 Uiso 1 1 calc R
C40 C 0.0667(9) -0.0510(8) 0.3732(6) 0.109(5) Uani 1 1 d .
H40A H 0.0284 -0.0240 0.3946 0.163 Uiso 1 1 calc R
H40B H 0.0824 -0.0980 0.3873 0.163 Uiso 1 1 calc R
H40C H 0.0291 -0.0568 0.3416 0.163 Uiso 1 1 calc R
C41 C 0.0175(9) 0.1466(6) 0.4630(4) 0.070(3) Uani 1 1 d U
C42 C 0.0968(9) 0.1471(9) 0.5059(5) 0.096(4) Uani 1 1 d .
H42A H 0.1192 0.0982 0.5128 0.143 Uiso 1 1 calc R
H42B H 0.0704 0.1669 0.5343 0.143 Uiso 1 1 calc R
H42C H 0.1516 0.1763 0.4980 0.143 Uiso 1 1 calc R
C43 C -0.0683(11) 0.1088(9) 0.4801(8) 0.145(8) Uani 1 1 d .
H43A H -0.1280 0.1244 0.4607 0.217 Uiso 1 1 calc R
H43B H -0.0725 0.1203 0.5141 0.217 Uiso 1 1 calc R
H43C H -0.0605 0.0572 0.4765 0.217 Uiso 1 1 calc R
C44 C -0.0069(10) 0.2234(7) 0.4473(5) 0.090(4) Uani 1 1 d .
H44A H 0.0480 0.2440 0.4326 0.135 Uiso 1 1 calc R
H44B H -0.0196 0.2517 0.4755 0.135 Uiso 1 1 calc R
H44C H -0.0647 0.2235 0.4237 0.135 Uiso 1 1 calc R
C45 C -0.0591(11) 0.1483(6) 0.3023(5) 0.107(3) Uani 1 1 d DU
C46 C -0.1196(12) 0.0936(8) 0.3244(7) 0.130(5) Uani 1 1 d DU
H46A H -0.0872 0.0471 0.3243 0.195 Uiso 1 1 calc R
H46B H -0.1835 0.0905 0.3056 0.195 Uiso 1 1 calc R
H46C H -0.1276 0.1073 0.3576 0.195 Uiso 1 1 calc R
C47 C -0.1133(12) 0.2168(7) 0.2927(6) 0.124(4) Uani 1 1 d DU
H47A H -0.1484 0.2285 0.3204 0.185 Uiso 1 1 calc R
H47B H -0.1597 0.2116 0.2638 0.185 Uiso 1 1 calc R
H47C H -0.0673 0.2550 0.2877 0.185 Uiso 1 1 calc R
C48 C -0.0130(12) 0.1231(9) 0.2595(5) 0.124(4) Uani 1 1 d DU
H48A H 0.0578 0.1222 0.2672 0.186 Uiso 1 1 calc R
H48B H -0.0301 0.1556 0.2323 0.186 Uiso 1 1 calc R
H48C H -0.0364 0.0750 0.2507 0.186 Uiso 1 1 calc R
O111 O 0.1790(11) 0.7494(5) 0.3487(5) 0.133(5) Uani 1 1 d .
O222 O 0.9413(7) 0.2874(6) 0.5810(4) 0.077(3) Uani 0.75 1 d P
O101 O 0.2358(15) 0.7624(11) 0.3930(12) 0.052(8) Uani 0.25 1 d P

loop_
_atom_site_aniso_label
_atom_site_aniso_U_11
_atom_site_aniso_U_22
_atom_site_aniso_U_33
_atom_site_aniso_U_23
_atom_site_aniso_U_13
_atom_site_aniso_U_12
Zr1 0.0375(5) 0.0393(5) 0.0354(5) 0.0112(4) 0.0160(3) 0.0129(4)
Si1 0.0484(16) 0.0536(16) 0.0479(17) -0.0118(14) 0.0201(13) 0.0037(13)
Si2 0.0449(13) 0.0386(13) 0.0357(13) 0.0027(12) 0.0115(10) 0.0059(12)
Si3 0.0291(13) 0.0710(19) 0.0443(16) 0.0081(14) 0.0073(11) 0.0018(13)
Si4 0.0333(13) 0.0415(15) 0.079(2) -0.0079(14) 0.0034(13) -0.0018(12)
O1 0.177(10) 0.097(7) 0.131(9) -0.024(7) 0.084(8) -0.037(7)
O2 0.102(7) 0.130(8) 0.084(7) 0.009(6) -0.001(5) 0.013(6)
O3 0.064(4) 0.050(4) 0.077(5) -0.032(4) 0.040(4) -0.019(4)
O4 0.163(8) 0.076(5) 0.048(5) -0.020(4) 0.029(5) -0.018(6)
O5 0.099(6) 0.069(5) 0.111(7) -0.028(5) 0.057(6) -0.018(5)
O6 0.075(5) 0.078(6) 0.111(7) 0.019(5) 0.031(5) 0.027(5)
O7 0.052(4) 0.055(4) 0.034(4) 0.001(3) 0.010(3) 0.010(3)
O8 0.061(4) 0.097(6) 0.046(4) 0.020(4) 0.002(3) 0.016(4)
O9 0.061(5) 0.093(6) 0.084(6) 0.031(5) 0.017(4) -0.017(4)
O10 0.133(7) 0.047(4) 0.052(5) -0.011(4) 0.028(5) -0.003(5)
O11 0.044(4) 0.160(8) 0.050(5) 0.014(5) -0.002(3) 0.057(5)
O12 0.073(5) 0.108(5) 0.076(5) -0.010(5) 0.012(4) -0.027(4)
O13 0.119(7) 0.077(6) 0.090(6) 0.029(5) 0.049(6) 0.039(5)
O14 0.091(6) 0.124(7) 0.061(5) 0.020(5) 0.019(4) 0.023(6)
O15 0.051(5) 0.064(5) 0.235(12) -0.065(7) 0.041(6) -0.015(4)
O16 0.135(7) 0.047(4) 0.059(5) -0.003(4) 0.023(5) 0.014(5)
O17 0.115(5) 0.077(4) 0.066(4) -0.009(4) 0.013(4) 0.027(4)
O18 0.056(4) 0.116(6) 0.074(5) -0.014(5) -0.007(4) 0.026(4)
C1 0.079(9) 0.145(13) 0.065(8) -0.037(9) 0.039(7) -0.041(9)
C2 0.071(10) 0.31(3) 0.130(16) 0.064(18) 0.007(10) 0.019(14)
C3 0.163(15) 0.159(16) 0.077(10) -0.014(11) 0.059(11) -0.040(13)
C4 0.143(14) 0.128(14) 0.170(18) -0.111(14) 0.070(13) -0.044(12)
C5 0.081(9) 0.074(8) 0.078(9) -0.009(7) 0.025(7) -0.030(7)
C6 0.068(9) 0.142(15) 0.21(2) 0.052(14) 0.055(11) 0.001(10)
C7 0.197(19) 0.092(12) 0.150(17) -0.006(12) 0.081(15) -0.029(13)
C8 0.123(12) 0.129(13) 0.088(11) 0.011(10) 0.018(9) 0.003(11)
C9 0.060(6) 0.048(5) 0.078(7) -0.007(5) 0.035(5) 0.023(5)
C10 0.084(9) 0.109(11) 0.136(14) 0.013(10) 0.052(9) -0.003(8)
C11 0.151(14) 0.067(8) 0.177(18) -0.036(10) 0.049(13) 0.025(10)
C12 0.149(14) 0.100(11) 0.081(8) -0.009(9) 0.009(9) -0.004(11)
C13 0.053(6) 0.072(7) 0.058(7) 0.017(6) 0.013(5) 0.031(6)
C14 0.090(11) 0.25(2) 0.114(14) 0.077(15) -0.006(10) -0.054(14)
C15 0.159(15) 0.109(12) 0.120(14) -0.013(11) 0.023(12) 0.061(12)
C16 0.089(10) 0.176(17) 0.085(10) 0.062(11) 0.029(8) 0.054(10)
C17 0.050(6) 0.063(7) 0.061(7) -0.006(6) 0.018(5) -0.011(6)
C18 0.114(14) 0.127(15) 0.29(3) -0.098(18) 0.035(16) -0.049(12)
C19 0.111(12) 0.22(2) 0.099(12) 0.094(13) 0.008(9) -0.044(13)
C20 0.070(9) 0.183(17) 0.114(13) 0.016(12) 0.008(9) 0.002(10)
C21 0.077(8) 0.051(6) 0.074(8) -0.024(6) 0.019(6) -0.014(6)
C22 0.153(13) 0.108(11) 0.040(7) -0.020(7) 0.019(8) 0.023(10)
C23 0.196(17) 0.139(14) 0.074(10) -0.015(10) 0.002(10) 0.111(14)
C24 0.168(18) 0.155(18) 0.17(2) -0.045(16) 0.043(15) -0.062(16)
C25 0.054(7) 0.097(9) 0.061(8) -0.022(7) 0.004(6) -0.021(7)
C26 0.128(12) 0.127(13) 0.081(10) -0.025(10) 0.023(9) -0.021(11)
C27 0.108(11) 0.130(14) 0.118(13) -0.026(11) 0.031(10) -0.047(11)
C28 0.057(10) 0.34(4) 0.22(3) 0.06(2) -0.007(12) 0.068(15)
C29 0.046(6) 0.070(8) 0.095(9) -0.005(7) 0.015(6) 0.003(6)
C30 0.077(8) 0.115(11) 0.082(10) -0.002(9) 0.027(7) -0.003(8)
C31 0.095(11) 0.19(2) 0.18(2) 0.068(16) 0.047(12) 0.065(13)
C32 0.22(2) 0.146(17) 0.19(2) -0.072(16) 0.086(18) -0.114(17)
C33 0.070(8) 0.133(12) 0.054(8) 0.047(8) 0.031(6) 0.031(8)
C34 0.115(12) 0.185(18) 0.082(11) 0.014(12) -0.005(9) 0.047(12)
C35 0.115(13) 0.140(15) 0.125(15) 0.047(13) 0.040(11) -0.005(12)
C36 0.150(15) 0.24(2) 0.066(10) 0.024(13) 0.050(11) 0.003(16)
C37 0.043(6) 0.040(6) 0.110(10) -0.002(6) 0.018(6) 0.008(5)
C38 0.091(9) 0.056(7) 0.152(14) -0.002(8) 0.049(10) 0.010(7)
C39 0.057(7) 0.142(14) 0.106(11) 0.030(10) 0.008(7) 0.027(8)
C40 0.061(8) 0.108(11) 0.160(15) 0.007(11) 0.027(9) -0.016(8)
C41 0.081(7) 0.071(6) 0.058(6) 0.001(5) 0.013(5) 0.028(6)
C42 0.078(9) 0.135(13) 0.072(9) 0.005(9) 0.001(7) 0.012(9)
C43 0.083(10) 0.124(14) 0.24(2) 0.035(15) 0.054(13) -0.005(10)
C44 0.100(10) 0.099(10) 0.073(9) -0.025(8) 0.016(7) 0.022(9)
C45 0.110(8) 0.083(7) 0.124(9) -0.038(7) -0.001(6) 0.012(6)
C46 0.126(10) 0.102(9) 0.159(11) -0.026(9) 0.002(8) -0.003(8)
C47 0.136(10) 0.102(8) 0.129(10) -0.033(8) -0.002(8) 0.035(8)
C48 0.136(10) 0.106(9) 0.125(10) -0.042(8) -0.007(8) 0.023(8)
O111 0.207(13) 0.062(6) 0.150(11) 0.021(7) 0.113(11) 0.036(7)
O222 0.073(6) 0.097(8) 0.072(7) -0.034(6) 0.057(6) -0.029(6)
O101 0.020(12) 0.014(12) 0.11(3) 0.000(14) -0.028(13) 0.009(9)

loop_
_atom_type_symbol
_atom_type_description
_atom_type_scat_dispersion_real
_atom_type_scat_dispersion_imag
_atom_type_scat_source
C C 0.0033 0.0016 'International Tables Vol C Tables 4.2.6.8 and 6.1.1.4'
H H 0.0000 0.0000 'International Tables Vol C Tables 4.2.6.8 and 6.1.1.4'
O O 0.0106 0.0060 'International Tables Vol C Tables 4.2.6.8 and 6.1.1.4'
Si Si 0.0817 0.0704 'International Tables Vol C Tables 4.2.6.8 and 6.1.1.4'
Zr Zr -2.9673 0.5597 'International Tables Vol C Tables 4.2.6.8 and 6.1.1.4'

loop_
_geom_angle_atom_site_label_1
_geom_angle_atom_site_label_2
_geom_angle_atom_site_label_3
_geom_angle
O3 Zr1 O11 104.9(4)
O3 Zr1 O7 102.1(3)
O11 Zr1 O7 101.9(3)
O3 Zr1 O15 103.4(3)
O11 Zr1 O15 105.5(4)
O7 Zr1 O15 135.9(4)
O3 Zr1 O1 160.6(4)
O11 Zr1 O1 94.5(4)
O7 Zr1 O1 73.8(3)
O15 Zr1 O1 70.2(3)
O3 Zr1 O2 77.0(3)
O11 Zr1 O2 177.3(4)
O7 Zr1 O2 79.5(3)
O15 Zr1 O2 72.0(4)
O1 Zr1 O2 83.6(4)
O5 Si1 O4 108.4(5)
O5 Si1 O3 113.4(4)
O4 Si1 O3 112.2(5)
O5 Si1 O6 115.0(5)
O4 Si1 O6 108.0(5)
O3 Si1 O6 99.6(4)
O7 Si2 O8 116.4(4)
O7 Si2 O9 114.7(4)
O8 Si2 O9 105.3(4)
O7 Si2 O10 104.7(4)
O8 Si2 O10 111.1(4)
O9 Si2 O10 103.9(4)
O11 Si3 O13 110.0(6)
O11 Si3 O14 109.5(4)
O13 Si3 O14 108.9(5)
O11 Si3 O12 101.8(5)
O13 Si3 O12 117.3(5)
O14 Si3 O12 109.1(5)
O15 Si4 O18 106.7(6)
O15 Si4 O16 110.1(4)
O18 Si4 O16 109.3(5)
O15 Si4 O17 114.0(6)
O18 Si4 O17 109.3(4)
O16 Si4 O17 107.3(4)
Si1 O3 Zr1 160.5(4)
C1 O4 Si1 137.1(8)
C5 O5 Si1 135.8(7)
C9 O6 Si1 131.5(7)
Si2 O7 Zr1 158.8(4)
C13 O8 Si2 133.2(6)
C17 O9 Si2 135.2(7)
C21 O10 Si2 137.3(7)
Si3 O11 Zr1 166.7(6)
C25 O12 Si3 131.5(8)
C29 O13 Si3 140.4(8)
C33 O14 Si3 136.7(10)
Si4 O15 Zr1 151.5(7)
C37 O16 Si4 138.3(7)
C41 O17 Si4 135.3(8)
C45 O18 Si4 144.4(9)
O4 C1 C2 106.8(11)
O4 C1 C3 104.1(11)
C2 C1 C3 110.4(15)
O4 C1 C4 103.3(13)
C2 C1 C4 116.9(15)
C3 C1 C4 114.1(11)
C1 C2 H2A 109.5
C1 C2 H2B 109.5
H2A C2 H2B 109.5
C1 C2 H2C 109.5
H2A C2 H2C 109.5
H2B C2 H2C 109.5
C1 C3 H3A 109.5
C1 C3 H3B 109.5
H3A C3 H3B 109.5
C1 C3 H3C 109.5
H3A C3 H3C 109.5
H3B C3 H3C 109.5
C1 C4 H4A 109.5
C1 C4 H4B 109.5
H4A C4 H4B 109.5
C1 C4 H4C 109.5
H4A C4 H4C 109.5
H4B C4 H4C 109.5
O5 C5 C6 107.3(11)
O5 C5 C7 106.8(11)
C6 C5 C7 110.9(14)
O5 C5 C8 109.9(11)
C6 C5 C8 107.7(13)
C7 C5 C8 114.0(14)
C5 C6 H6A 109.5
C5 C6 H6B 109.5
H6A C6 H6B 109.5
C5 C6 H6C 109.5
H6A C6 H6C 109.5
H6B C6 H6C 109.5
C5 C7 H7A 109.5
C5 C7 H7B 109.5
H7A C7 H7B 109.5
C5 C7 H7C 109.5
H7A C7 H7C 109.5
H7B C7 H7C 109.5
C5 C8 H8A 109.5
C5 C8 H8B 109.5
H8A C8 H8B 109.5
C5 C8 H8C 109.5
H8A C8 H8C 109.5
H8B C8 H8C 109.5
O6 C9 C11 113.6(10)
O6 C9 C10 108.8(8)
C11 C9 C10 114.4(10)
O6 C9 C12 99.3(9)
C11 C9 C12 107.4(12)
C10 C9 C12 112.4(11)
C9 C10 H10A 109.5
C9 C10 H10B 109.5
H10A C10 H10B 109.5
C9 C10 H10C 109.5
H10A C10 H10C 109.5
H10B C10 H10C 109.5
C9 C11 H11A 109.5
C9 C11 H11B 109.5
H11A C11 H11B 109.5
C9 C11 H11C 109.5
H11A C11 H11C 109.5
H11B C11 H11C 109.5
C9 C12 H12A 109.5
C9 C12 H12B 109.5
H12A C12 H12B 109.5
C9 C12 H12C 109.5
H12A C12 H12C 109.5
H12B C12 H12C 109.5
O8 C13 C14 111.3(11)
O8 C13 C15 107.5(11)
C14 C13 C15 107.8(12)
O8 C13 C16 105.9(8)
C14 C13 C16 110.7(12)
C15 C13 C16 113.6(12)
C13 C14 H14A 109.5
C13 C14 H14B 109.5
H14A C14 H14B 109.5
C13 C14 H14C 109.5
H14A C14 H14C 109.5
H14B C14 H14C 109.5
C13 C15 H15A 109.5
C13 C15 H15B 109.5
H15A C15 H15B 109.5
C13 C15 H15C 109.5
H15A C15 H15C 109.5
H15B C15 H15C 109.5
C13 C16 H16A 109.5
C13 C16 H16B 109.5
H16A C16 H16B 109.5
C13 C16 H16C 109.5
H16A C16 H16C 109.5
H16B C16 H16C 109.5
O9 C17 C18 111.1(10)
O9 C17 C19 108.5(10)
C18 C17 C19 109.2(15)
O9 C17 C20 103.4(10)
C18 C17 C20 111.4(14)
C19 C17 C20 113.1(11)
C17 C18 H18A 109.5
C17 C18 H18B 109.5
H18A C18 H18B 109.5
C17 C18 H18C 109.5
H18A C18 H18C 109.5
H18B C18 H18C 109.5
C17 C19 H19A 109.5
C17 C19 H19B 109.5
H19A C19 H19B 109.5
C17 C19 H19C 109.5
H19A C19 H19C 109.5
H19B C19 H19C 109.5
C17 C20 H20A 109.5
C17 C20 H20B 109.5
H20A C20 H20B 109.5
C17 C20 H20C 109.5
H20A C20 H20C 109.5
H20B C20 H20C 109.5
O10 C21 C24 107.8(11)
O10 C21 C22 112.2(10)
C24 C21 C22 108.5(13)
O10 C21 C23 107.7(10)
C24 C21 C23 112.7(14)
C22 C21 C23 108.0(11)
C21 C22 H22A 109.5
C21 C22 H22B 109.5
H22A C22 H22B 109.5
C21 C22 H22C 109.5
H22A C22 H22C 109.5
H22B C22 H22C 109.5
C21 C23 H23A 109.5
C21 C23 H23B 109.5
H23A C23 H23B 109.5
C21 C23 H23C 109.5
H23A C23 H23C 109.5
H23B C23 H23C 109.5
C21 C24 H24A 109.5
C21 C24 H24B 109.5
H24A C24 H24B 109.5
C21 C24 H24C 109.5
H24A C24 H24C 109.5
H24B C24 H24C 109.5
O12 C25 C28 112.3(14)
O12 C25 C26 104.0(9)
C28 C25 C26 116.2(15)
O12 C25 C27 100.5(10)
C28 C25 C27 111.9(13)
C26 C25 C27 110.6(12)
C25 C26 H26A 109.5
C25 C26 H26B 109.5
H26A C26 H26B 109.5
C25 C26 H26C 109.5
H26A C26 H26C 109.5
H26B C26 H26C 109.5
C25 C27 H27A 109.5
C25 C27 H27B 109.5
H27A C27 H27B 109.5
C25 C27 H27C 109.5
H27A C27 H27C 109.5
H27B C27 H27C 109.5
C25 C28 H28A 109.5
C25 C28 H28B 109.5
H28A C28 H28B 109.5
C25 C28 H28C 109.5
H28A C28 H28C 109.5
H28B C28 H28C 109.5
O13 C29 C32 107.6(10)
O13 C29 C31 104.5(12)
C32 C29 C31 112.0(16)
O13 C29 C30 108.7(10)
C32 C29 C30 112.2(14)
C31 C29 C30 111.4(10)
C29 C30 H30A 109.5
C29 C30 H30B 109.5
H30A C30 H30B 109.5
C29 C30 H30C 109.5
H30A C30 H30C 109.5
H30B C30 H30C 109.5
C29 C31 H31A 109.5
C29 C31 H31B 109.5
H31A C31 H31B 109.5
C29 C31 H31C 109.5
H31A C31 H31C 109.5
H31B C31 H31C 109.5
C29 C32 H32A 109.5
C29 C32 H32B 109.5
H32A C32 H32B 109.5
C29 C32 H32C 109.5
H32A C32 H32C 109.5
H32B C32 H32C 109.5
O14 C33 C35 109.9(12)
O14 C33 C34 107.7(11)
C35 C33 C34 115.1(14)
O14 C33 C36 104.3(13)
C35 C33 C36 109.0(12)
C34 C33 C36 110.2(13)
C33 C34 H34A 109.5
C33 C34 H34B 109.5
H34A C34 H34B 109.5
C33 C34 H34C 109.5
H34A C34 H34C 109.5
H34B C34 H34C 109.5
C33 C35 H35A 109.5
C33 C35 H35B 109.5
H35A C35 H35B 109.5
C33 C35 H35C 109.5
H35A C35 H35C 109.5
H35B C35 H35C 109.5
C33 C36 H36A 109.5
C33 C36 H36B 109.5
H36A C36 H36B 109.5
C33 C36 H36C 109.5
H36A C36 H36C 109.5
H36B C36 H36C 109.5
O16 C37 C38 106.3(10)
O16 C37 C40 107.8(9)
C38 C37 C40 110.9(10)
O16 C37 C39 108.4(10)
C38 C37 C39 111.0(10)
C40 C37 C39 112.2(11)
C37 C38 H38A 109.5
C37 C38 H38B 109.5
H38A C38 H38B 109.5
C37 C38 H38C 109.5
H38A C38 H38C 109.5
H38B C38 H38C 109.5
C37 C39 H39A 109.5
C37 C39 H39B 109.5
H39A C39 H39B 109.5
C37 C39 H39C 109.5
H39A C39 H39C 109.5
H39B C39 H39C 109.5
C37 C40 H40A 109.5
C37 C40 H40B 109.5
H40A C40 H40B 109.5
C37 C40 H40C 109.5
H40A C40 H40C 109.5
H40B C40 H40C 109.5
O17 C41 C43 109.8(12)
O17 C41 C44 109.5(10)
C43 C41 C44 112.1(11)
O17 C41 C42 109.6(10)
C43 C41 C42 106.2(12)
C44 C41 C42 109.6(12)
C41 C42 H42A 109.5
C41 C42 H42B 109.5
H42A C42 H42B 109.5
C41 C42 H42C 109.5
H42A C42 H42C 109.5
H42B C42 H42C 109.5
C41 C43 H43A 109.5
C41 C43 H43B 109.5
H43A C43 H43B 109.5
C41 C43 H43C 109.5
H43A C43 H43C 109.5
H43B C43 H43C 109.5
C41 C44 H44A 109.5
C41 C44 H44B 109.5
H44A C44 H44B 109.5
C41 C44 H44C 109.5
H44A C44 H44C 109.5
H44B C44 H44C 109.5
O18 C45 C48 108.2(11)
O18 C45 C46 104.0(12)
C48 C45 C46 114.7(13)
O18 C45 C47 105.2(11)
C48 C45 C47 112.2(12)
C46 C45 C47 111.8(13)
C45 C46 H46A 109.5
C45 C46 H46B 109.5
H46A C46 H46B 109.5
C45 C46 H46C 109.5
H46A C46 H46C 109.5
H46B C46 H46C 109.5
C45 C47 H47A 109.5
C45 C47 H47B 109.5
H47A C47 H47B 109.5
C45 C47 H47C 109.5
H47A C47 H47C 109.5
H47B C47 H47C 109.5
C45 C48 H48A 109.5
C45 C48 H48B 109.5
H48A C48 H48B 109.5
C45 C48 H48C 109.5
H48A C48 H48C 109.5
H48B C48 H48C 109.5

loop_
_geom_bond_atom_site_label_1
_geom_bond_atom_site_label_2
_geom_bond_distance
Zr1 O3 1.956(6)
Zr1 O11 1.965(6)
Zr1 O7 1.987(6)
Zr1 O15 1.995(8)
Zr1 O1 2.379(10)
Zr1 O2 2.450(10)
Si1 O5 1.560(8)
Si1 O4 1.567(8)
Si1 O3 1.584(7)
Si1 O6 1.617(10)
Si2 O7 1.568(6)
Si2 O8 1.599(7)
Si2 O9 1.612(8)
Si2 O10 1.646(7)
Si3 O11 1.539(7)
Si3 O13 1.577(8)
Si3 O14 1.590(8)
Si3 O12 1.618(9)
Si4 O15 1.549(8)
Si4 O18 1.567(8)
Si4 O16 1.599(7)
Si4 O17 1.633(8)
O4 C1 1.456(15)
O5 C5 1.446(12)
O6 C9 1.430(11)
O8 C13 1.437(11)
O9 C17 1.413(12)
O10 C21 1.367(12)
O12 C25 1.438(13)
O13 C29 1.410(13)
O14 C33 1.420(14)
O16 C37 1.419(12)
O17 C41 1.401(12)
O18 C45 1.366(16)
C1 C2 1.483(19)
C1 C3 1.546(18)
C1 C4 1.55(2)
C2 H2A 0.9800
C2 H2B 0.9800
C2 H2C 0.9800
C3 H3A 0.9800
C3 H3B 0.9800
C3 H3C 0.9800
C4 H4A 0.9800
C4 H4B 0.9800
C4 H4C 0.9800
C5 C6 1.470(19)
C5 C7 1.475(18)
C5 C8 1.498(18)
C6 H6A 0.9800
C6 H6B 0.9800
C6 H6C 0.9800
C7 H7A 0.9800
C7 H7B 0.9800
C7 H7C 0.9800
C8 H8A 0.9800
C8 H8B 0.9800
C8 H8C 0.9800
C9 C11 1.502(9)
C9 C10 1.511(8)
C9 C12 1.512(9)
C10 H10A 0.9800
C10 H10B 0.9800
C10 H10C 0.9800
C11 H11A 0.9800
C11 H11B 0.9800
C11 H11C 0.9800
C12 H12A 0.9800
C12 H12B 0.9800
C12 H12C 0.9800
C13 C14 1.488(18)
C13 C15 1.492(18)
C13 C16 1.514(15)
C14 H14A 0.9800
C14 H14B 0.9800
C14 H14C 0.9800
C15 H15A 0.9800
C15 H15B 0.9800
C15 H15C 0.9800
C16 H16A 0.9800
C16 H16B 0.9800
C16 H16C 0.9800
C17 C18 1.416(19)
C17 C19 1.525(16)
C17 C20 1.547(17)
C18 H18A 0.9800
C18 H18B 0.9800
C18 H18C 0.9800
C19 H19A 0.9800
C19 H19B 0.9800
C19 H19C 0.9800
C20 H20A 0.9800
C20 H20B 0.9800
C20 H20C 0.9800
C21 C24 1.377(19)
C21 C22 1.519(16)
C21 C23 1.573(18)
C22 H22A 0.9800
C22 H22B 0.9800
C22 H22C 0.9800
C23 H23A 0.9800
C23 H23B 0.9800
C23 H23C 0.9800
C24 H24A 0.9800
C24 H24B 0.9800
C24 H24C 0.9800
C25 C28 1.49(2)
C25 C26 1.499(16)
C25 C27 1.541(18)
C26 H26A 0.9800
C26 H26B 0.9800
C26 H26C 0.9800
C27 H27A 0.9800
C27 H27B 0.9800
C27 H27C 0.9800
C28 H28A 0.9800
C28 H28B 0.9800
C28 H28C 0.9800
C29 C32 1.464(19)
C29 C31 1.520(18)
C29 C30 1.535(16)
C30 H30A 0.9800
C30 H30B 0.9800
C30 H30C 0.9800
C31 H31A 0.9800
C31 H31B 0.9800
C31 H31C 0.9800
C32 H32A 0.9800
C32 H32B 0.9800
C32 H32C 0.9800
C33 C35 1.48(2)
C33 C34 1.502(18)
C33 C36 1.51(2)
C34 H34A 0.9800
C34 H34B 0.9800
C34 H34C 0.9800
C35 H35A 0.9800
C35 H35B 0.9800
C35 H35C 0.9800
C36 H36A 0.9800
C36 H36B 0.9800
C36 H36C 0.9800
C37 C38 1.498(15)
C37 C40 1.513(15)
C37 C39 1.522(18)
C38 H38A 0.9800
C38 H38B 0.9800
C38 H38C 0.9800
C39 H39A 0.9800
C39 H39B 0.9800
C39 H39C 0.9800
C40 H40A 0.9800
C40 H40B 0.9800
C40 H40C 0.9800
C41 C43 1.503(17)
C41 C44 1.532(17)
C41 C42 1.534(17)
C42 H42A 0.9800
C42 H42B 0.9800
C42 H42C 0.9800
C43 H43A 0.9800
C43 H43B 0.9800
C43 H43C 0.9800
C44 H44A 0.9800
C44 H44B 0.9800
C44 H44C 0.9800
C45 C48 1.490(7)
C45 C46 1.496(7)
C45 C47 1.497(7)
C46 H46A 0.9800
C46 H46B 0.9800
C46 H46C 0.9800
C47 H47A 0.9800
C47 H47B 0.9800
C47 H47C 0.9800
C48 H48A 0.9800
C48 H48B 0.9800
C48 H48C 0.9800
O111 O101 1.41(3)

loop_
_geom_torsion_atom_site_label_1
_geom_torsion_atom_site_label_2
_geom_torsion_atom_site_label_3
_geom_torsion_atom_site_label_4
_geom_torsion
O5 Si1 O3 Zr1 -156.6(13)
O4 Si1 O3 Zr1 80.2(15)
O6 Si1 O3 Zr1 -33.8(15)
O11 Zr1 O3 Si1 -148.1(14)
O7 Zr1 O3 Si1 106.0(14)
O15 Zr1 O3 Si1 -37.7(15)
O1 Zr1 O3 Si1 31(2)
O2 Zr1 O3 Si1 29.9(14)
O5 Si1 O4 C1 -34.0(15)
O3 Si1 O4 C1 92.0(14)
O6 Si1 O4 C1 -159.2(13)
O4 Si1 O5 C5 157.6(13)
O3 Si1 O5 C5 32.3(15)
O6 Si1 O5 C5 -81.4(14)
O5 Si1 O6 C9 -70.6(9)
O4 Si1 O6 C9 50.6(10)
O3 Si1 O6 C9 167.8(8)
O8 Si2 O7 Zr1 140.6(10)
O9 Si2 O7 Zr1 -95.8(11)
O10 Si2 O7 Zr1 17.5(12)
O3 Zr1 O7 Si2 -178.0(11)
O11 Zr1 O7 Si2 73.7(12)
O15 Zr1 O7 Si2 -53.8(13)
O1 Zr1 O7 Si2 -17.6(11)
O2 Zr1 O7 Si2 -103.9(11)
O7 Si2 O8 C13 -40.0(11)
O9 Si2 O8 C13 -168.4(10)
O10 Si2 O8 C13 79.7(10)
O7 Si2 O9 C17 -81.2(11)
O8 Si2 O9 C17 48.2(11)
O10 Si2 O9 C17 165.1(10)
O7 Si2 O10 C21 -163.9(12)
O8 Si2 O10 C21 69.6(13)
O9 Si2 O10 C21 -43.2(13)
O13 Si3 O11 Zr1 176(2)
O14 Si3 O11 Zr1 56(3)
O12 Si3 O11 Zr1 -59(2)
O3 Zr1 O11 Si3 4(3)
O7 Zr1 O11 Si3 110(2)
O15 Zr1 O11 Si3 -104(2)
O1 Zr1 O11 Si3 -175(2)
O2 Zr1 O11 Si3 -130(6)
O11 Si3 O12 C25 163.6(10)
O13 Si3 O12 C25 -76.3(11)
O14 Si3 O12 C25 48.0(11)
O11 Si3 O13 C29 51.2(14)
O14 Si3 O13 C29 171.1(12)
O12 Si3 O13 C29 -64.5(14)
O11 Si3 O14 C33 96.4(12)
O13 Si3 O14 C33 -23.8(13)
O12 Si3 O14 C33 -152.9(11)
O18 Si4 O15 Zr1 -62.1(12)
O16 Si4 O15 Zr1 56.4(14)
O17 Si4 O15 Zr1 177.1(11)
O3 Zr1 O15 Si4 131.0(12)
O11 Zr1 O15 Si4 -119.1(12)
O7 Zr1 O15 Si4 7.3(15)
O1 Zr1 O15 Si4 -29.8(12)
O2 Zr1 O15 Si4 59.7(12)
O15 Si4 O16 C37 106.9(12)
O18 Si4 O16 C37 -136.2(11)
O17 Si4 O16 C37 -17.7(13)
O15 Si4 O17 C41 48.0(12)
O18 Si4 O17 C41 -71.4(12)
O16 Si4 O17 C41 170.2(11)
O15 Si4 O18 C45 147.7(13)
O16 Si4 O18 C45 28.7(15)
O17 Si4 O18 C45 -88.5(14)
Si1 O4 C1 C2 -41(2)
Si1 O4 C1 C3 -157.6(11)
Si1 O4 C1 C4 83.0(15)
Si1 O5 C5 C6 -79.2(17)
Si1 O5 C5 C7 161.9(13)
Si1 O5 C5 C8 37.7(19)
Si1 O6 C9 C11 42.2(14)
Si1 O6 C9 C10 -86.5(12)
Si1 O6 C9 C12 155.8(9)
Si2 O8 C13 C14 -39.3(16)
Si2 O8 C13 C15 78.6(14)
Si2 O8 C13 C16 -159.6(10)
Si2 O9 C17 C18 41.5(18)
Si2 O9 C17 C19 -78.5(14)
Si2 O9 C17 C20 161.1(10)
Si2 O10 C21 C24 -151.1(14)
Si2 O10 C21 C22 -31.7(18)
Si2 O10 C21 C23 87.1(15)
Si3 O12 C25 C28 44.0(17)
Si3 O12 C25 C26 -82.5(14)
Si3 O12 C25 C27 163.0(9)
Si3 O13 C29 C32 -96.8(17)
Si3 O13 C29 C31 144.0(13)
Si3 O13 C29 C30 25.0(17)
Si3 O14 C33 C35 -46.7(16)
Si3 O14 C33 C34 79.4(17)
Si3 O14 C33 C36 -163.5(11)
Si4 O16 C37 C38 -167.7(10)
Si4 O16 C37 C40 73.3(16)
Si4 O16 C37 C39 -48.4(15)
Si4 O17 C41 C43 143.5(12)
Si4 O17 C41 C44 20.1(16)
Si4 O17 C41 C42 -100.2(13)
Si4 O18 C45 C48 -68.3(17)
Si4 O18 C45 C46 54.0(17)
Si4 O18 C45 C47 171.7(11)
